data_2225032
loop_
_publ_author_name
'Baouid, Abdesselam'
'Boudina, Aicha'
'Soumhi, El Hassane'

_publ_section_title
;
 Diethyl
 1,4-bis(4-nitrophenyl)-1,4-dihydro-1,2,4,5-tetrazine-3,6-dicarboxylate
;
_journal_coeditor_code IS2514
_journal_issue 2
_journal_name_full 'Acta Crystallographica Section E'
_journal_page_first o430
_journal_paper_doi 10.1107/S1600536810002217
_journal_volume 66
_journal_year 2010
_chemical_formula_iupac 'C20 H18 N6 O8'
_chemical_formula_moiety 'C20 H18 N6 O8'
_chemical_formula_sum 'C20 H18 N6 O8'
_chemical_formula_weight 470.40
_chemical_name_systematic
;Diethyl
 1,4-bis(4-nitrophenyl)-1,4-dihydro-1,2,4,5-tetrazine-3,6-dicarboxylate
;
_space_group_IT_number 15
_symmetry_cell_setting monoclinic
_symmetry_space_group_name_Hall '-C 2yc'
_symmetry_space_group_name_H-M 'C 1 2/c 1'
_atom_sites_solution_hydrogens difmap
_atom_sites_solution_primary direct
_atom_sites_solution_secondary difmap
_audit_creation_method SHELXL-97
_cell_angle_alpha 90.00
_cell_angle_beta 104.00(2)
_cell_angle_gamma 90.00
_cell_formula_units_Z 4
_cell_length_a 20.739(4)
_cell_length_b 7.487(2)
_cell_length_c 14.587(3)
_cell_measurement_reflns_used 25
_cell_measurement_temperature 300(2)
_cell_measurement_theta_max 15
_cell_measurement_theta_min 10
_cell_volume 2197.7(9)
_computing_cell_refinement 'CAD-4 EXPRESS (Enraf--Nonius, 1989)'
_computing_data_collection 'CAD-4 EXPRESS (Enraf--Nonius, 1989)'
_computing_data_reduction 'MolEN (Fair, 1990)'
_computing_molecular_graphics 'ORTEPII (Johnson, 1976)'
_computing_publication_material 'SHELXL97 (Sheldrick, 2008)'
_computing_structure_refinement 'SHELXL97 (Sheldrick, 2008)'
_computing_structure_solution 'SHELXS97 (Sheldrick, 2008)'
_diffrn_ambient_temperature 300(2)
_diffrn_measured_fraction_theta_full 1.000
_diffrn_measured_fraction_theta_max 1.000
_diffrn_measurement_device_type 'Enraf--Nonius CAD-4'
_diffrn_measurement_method \w/2\q
_diffrn_radiation_monochromator graphite
_diffrn_radiation_source 'fine-focus sealed tube'
_diffrn_radiation_type MoK\a
_diffrn_radiation_wavelength 0.71073
_diffrn_reflns_av_R_equivalents 0.0224
_diffrn_reflns_av_sigmaI/netI 0.0322
_diffrn_reflns_limit_h_max 25
_diffrn_reflns_limit_h_min -26
_diffrn_reflns_limit_k_max 2
_diffrn_reflns_limit_k_min -9
_diffrn_reflns_limit_l_max 18
_diffrn_reflns_limit_l_min -1
_diffrn_reflns_number 3158
_diffrn_reflns_theta_full 26.96
_diffrn_reflns_theta_max 26.96
_diffrn_reflns_theta_min 2.02
_diffrn_standards_decay_% 1.0
_diffrn_standards_interval_time 60
_diffrn_standards_number 2
_exptl_absorpt_coefficient_mu 0.113
_exptl_absorpt_correction_type none
_exptl_crystal_colour colourless
_exptl_crystal_density_diffrn 1.422
_exptl_crystal_density_method 'not measured'
_exptl_crystal_description prism
_exptl_crystal_F_000 976
_exptl_crystal_size_max 0.30
_exptl_crystal_size_mid 0.15
_exptl_crystal_size_min 0.10
_refine_diff_density_max 0.265
_refine_diff_density_min -0.259
_refine_ls_goodness_of_fit_ref 1.042
_refine_ls_hydrogen_treatment refall
_refine_ls_matrix_type full
_refine_ls_number_parameters 155
_refine_ls_number_reflns 2389
_refine_ls_number_restraints 0
_refine_ls_restrained_S_all 1.042
_refine_ls_R_factor_all 0.1026
_refine_ls_R_factor_gt 0.0530
_refine_ls_shift/su_max 0.000
_refine_ls_shift/su_mean 0.000
_refine_ls_structure_factor_coef Fsqd
_refine_ls_weighting_details 'calc w=1/[\s^2^(Fo^2^)+(0.0800P)^2^+0.9509P] where P=(Fo^2^+2Fc^2^)/3'
_refine_ls_weighting_scheme calc
_refine_ls_wR_factor_gt 0.1460
_refine_ls_wR_factor_ref 0.1727
_reflns_number_gt 1352
_reflns_number_total 2389
_reflns_threshold_expression I>2sigma(I)
_cod_data_source_file is2514.cif
_cod_data_source_block I
_cod_depositor_comments
;
The following automatic conversions were performed:
'_symmetry_cell_setting' value 'Monoclinic' changed to 'monoclinic'
according to '/home/saulius/struct/CIF-dictionaries/cif_core.dic'
dictionary named 'cif_core.dic' version 2.4.1 from 2010-06-29.

Automatic conversion script
Id: cif_fix_enum 1527 2010-12-29 10:47:43Z saulius 

The following automatic conversions were performed:

'_symmetry_cell_setting' value 'Monoclinic' changed to 'monoclinic'
according to /home/saulius/struct/CIF-dictionaries/cif_core.dic
dictionary named 'cif_core.dic' version 2.4.1 from 2010-06-29.

Automatic conversion script
Id: cif_fix_values 1715 2011-07-08 13:25:40Z adriana 
;
_cod_original_sg_symbol_H-M 'C 2/c'
_cod_database_code 2225032
_cod_database_fobs_code 2225032

loop_
_symmetry_equiv_pos_as_xyz
'x, y, z'
'-x, y, -z+1/2'
'x+1/2, y+1/2, z'
'-x+1/2, y+1/2, -z+1/2'
'-x, -y, -z'
'x, -y, z-1/2'
'-x+1/2, -y+1/2, -z'
'x+1/2, -y+1/2, z-1/2'

loop_
_atom_site_type_symbol
_atom_site_label
_atom_site_fract_x
_atom_site_fract_y
_atom_site_fract_z
_atom_site_U_iso_or_equiv
_atom_site_adp_type
_atom_site_calc_flag
_atom_site_refinement_flags
_atom_site_occupancy
_atom_site_disorder_assembly
_atom_site_disorder_group
O O1 0.32809(17) 0.4483(5) 0.63327(19) 0.1695(16) Uani d . 1 . .
O O2 0.41693(14) 0.3584(4) 0.72174(17) 0.1199(10) Uani d . 1 . .
O O3 0.32302(9) 0.0896(4) 0.16616(14) 0.1091(9) Uani d . 1 . .
O O4 0.37172(7) -0.0126(3) 0.31106(12) 0.0661(5) Uani d . 1 . .
N N1 0.38276(16) 0.3893(3) 0.6442(2) 0.0884(8) Uani d . 1 . .
N N2 0.47726(9) 0.2300(3) 0.32241(12) 0.0540(5) Uani d . 1 . .
N N3 0.54350(8) 0.1630(3) 0.33902(12) 0.0564(5) Uani d . 1 . .
C C1 0.40750(14) 0.3493(3) 0.55998(17) 0.0636(7) Uani d . 1 . .
C C2 0.36884(14) 0.3910(4) 0.4717(2) 0.0716(8) Uani d . 1 . .
H H1 0.3273 0.4430 0.4653 0.086 Uiso calc R 1 . .
C C3 0.39257(13) 0.3545(3) 0.39242(18) 0.0654(7) Uani d . 1 . .
H H2 0.3678 0.3856 0.3325 0.078 Uiso calc R 1 . .
C C4 0.45413(11) 0.2706(3) 0.40419(15) 0.0520(5) Uani d . 1 . .
C C5 0.49295(12) 0.2332(3) 0.49362(16) 0.0590(6) Uani d . 1 . .
H H3 0.5346 0.1811 0.5008 0.071 Uiso calc R 1 . .
C C6 0.46928(13) 0.2741(4) 0.57236(17) 0.0660(7) Uani d . 1 . .
H H4 0.4950 0.2507 0.6328 0.079 Uiso calc R 1 . .
C C7 0.43585(10) 0.1682(3) 0.23753(15) 0.0541(6) Uani d . 1 . .
C C8 0.36944(12) 0.0780(4) 0.23316(18) 0.0651(7) Uani d . 1 . .
C C9 0.30977(13) -0.0998(5) 0.3205(2) 0.0867(10) Uani d . 1 . .
H H5 0.3033 -0.2111 0.2854 0.104 Uiso calc R 1 . .
H H6 0.2720 -0.0227 0.2954 0.104 Uiso calc R 1 . .
C C10 0.31545(15) -0.1344(5) 0.4218(2) 0.1016(12) Uani d . 1 . .
H H7 0.2749 -0.1864 0.4299 0.122 Uiso calc R 1 . .
H H8 0.3236 -0.0241 0.4562 0.122 Uiso calc R 1 . .
H H9 0.3516 -0.2153 0.4453 0.122 Uiso calc R 1 . .

loop_
_atom_site_aniso_label
_atom_site_aniso_U_11
_atom_site_aniso_U_22
_atom_site_aniso_U_33
_atom_site_aniso_U_12
_atom_site_aniso_U_13
_atom_site_aniso_U_23
O1 0.175(3) 0.249(4) 0.118(2) 0.124(3) 0.100(2) 0.043(2)
O2 0.144(2) 0.165(3) 0.0653(13) 0.0037(18) 0.0534(14) -0.0131(15)
O3 0.0536(11) 0.199(3) 0.0711(12) -0.0147(14) 0.0087(10) 0.0158(15)
O4 0.0476(9) 0.0843(12) 0.0706(10) -0.0101(8) 0.0223(7) 0.0018(9)
N1 0.119(2) 0.0823(17) 0.0852(18) 0.0141(15) 0.0671(17) 0.0024(14)
N2 0.0471(10) 0.0709(13) 0.0503(10) 0.0008(9) 0.0237(8) -0.0022(9)
N3 0.0449(10) 0.0765(14) 0.0516(11) -0.0025(9) 0.0187(8) -0.0018(9)
C1 0.0872(18) 0.0555(14) 0.0619(14) 0.0005(13) 0.0450(13) -0.0020(12)
C2 0.0814(17) 0.0651(16) 0.0833(18) 0.0191(13) 0.0493(15) 0.0105(14)
C3 0.0725(15) 0.0698(17) 0.0634(14) 0.0164(13) 0.0354(12) 0.0112(12)
C4 0.0581(13) 0.0524(13) 0.0528(12) -0.0049(10) 0.0276(10) -0.0017(10)
C5 0.0563(13) 0.0717(16) 0.0537(13) -0.0029(12) 0.0225(10) -0.0057(12)
C6 0.0762(17) 0.0738(17) 0.0533(13) -0.0050(14) 0.0258(12) -0.0059(12)
C7 0.0455(11) 0.0700(15) 0.0510(12) 0.0068(11) 0.0200(10) 0.0026(11)
C8 0.0433(12) 0.099(2) 0.0579(14) 0.0004(12) 0.0217(11) -0.0058(14)
C9 0.0569(15) 0.121(3) 0.092(2) -0.0301(16) 0.0365(14) -0.0204(18)
C10 0.0654(17) 0.130(3) 0.110(2) -0.0187(18) 0.0216(17) 0.046(2)

loop_
_atom_type_symbol
_atom_type_description
_atom_type_scat_dispersion_real
_atom_type_scat_dispersion_imag
_atom_type_scat_source
O O 0.0106 0.0060 'International Tables Vol C Tables 4.2.6.8 and 6.1.1.4'
N N 0.0061 0.0033 'International Tables Vol C Tables 4.2.6.8 and 6.1.1.4'
C C 0.0033 0.0016 'International Tables Vol C Tables 4.2.6.8 and 6.1.1.4'
H H 0.0000 0.0000 'International Tables Vol C Tables 4.2.6.8 and 6.1.1.4'

loop_
_geom_angle_atom_site_label_1
_geom_angle_atom_site_label_2
_geom_angle_atom_site_label_3
_geom_angle_site_symmetry_1
_geom_angle_site_symmetry_3
_geom_angle
_geom_angle_publ_flag
C8 O4 C9 . . 117.3(2) ?
O1 N1 O2 . . 121.5(3) ?
O1 N1 C1 . . 118.4(3) ?
O2 N1 C1 . . 120.0(3) ?
C7 N2 C4 . . 123.50(18) ?
C7 N2 N3 . . 113.10(17) ?
C4 N2 N3 . . 116.03(18) ?
C7 N3 N2 2_655 . 110.49(18) ?
C6 C1 C2 . . 122.0(2) ?
C6 C1 N1 . . 118.5(2) ?
C2 C1 N1 . . 119.5(2) ?
C1 C2 C3 . . 119.4(2) ?
C1 C2 H1 . . 120.3 ?
C3 C2 H1 . . 120.3 ?
C2 C3 C4 . . 118.9(2) ?
C2 C3 H2 . . 120.5 ?
C4 C3 H2 . . 120.5 ?
C5 C4 C3 . . 120.8(2) ?
C5 C4 N2 . . 120.6(2) ?
C3 C4 N2 . . 118.5(2) ?
C4 C5 C6 . . 119.6(2) ?
C4 C5 H3 . . 120.2 ?
C6 C5 H3 . . 120.2 ?
C1 C6 C5 . . 119.2(2) ?
C1 C6 H4 . . 120.4 ?
C5 C6 H4 . . 120.4 ?
N3 C7 N2 2_655 . 120.89(19) ?
N3 C7 C8 2_655 . 115.9(2) ?
N2 C7 C8 . . 122.52(19) ?
O3 C8 O4 . . 126.6(2) ?
O3 C8 C7 . . 122.9(2) ?
O4 C8 C7 . . 110.5(2) ?
O4 C9 C10 . . 108.1(2) ?
O4 C9 H5 . . 110.1 ?
C10 C9 H5 . . 110.1 ?
O4 C9 H6 . . 110.1 ?
C10 C9 H6 . . 110.1 ?
H5 C9 H6 . . 108.4 ?
C9 C10 H7 . . 109.5 ?
C9 C10 H8 . . 109.5 ?
H7 C10 H8 . . 109.5 ?
C9 C10 H9 . . 109.5 ?
H7 C10 H9 . . 109.5 ?
H8 C10 H9 . . 109.5 ?

loop_
_geom_bond_atom_site_label_1
_geom_bond_atom_site_label_2
_geom_bond_site_symmetry_2
_geom_bond_distance
_geom_bond_publ_flag
O1 N1 . 1.191(3) ?
O2 N1 . 1.202(3) ?
O3 C8 . 1.198(3) ?
O4 C8 . 1.314(3) ?
O4 C9 . 1.477(3) ?
N1 C1 . 1.473(3) ?
N2 C7 . 1.403(3) ?
N2 C4 . 1.422(3) ?
N2 N3 . 1.427(3) ?
N3 C7 2_655 1.290(3) ?
C1 C6 . 1.371(4) ?
C1 C2 . 1.378(4) ?
C2 C3 . 1.389(3) ?
C2 H1 . 0.9300 ?
C3 C4 . 1.396(3) ?
C3 H2 . 0.9300 ?
C4 C5 . 1.386(3) ?
C5 C6 . 1.388(3) ?
C5 H3 . 0.9300 ?
C6 H4 . 0.9300 ?
C7 N3 2_655 1.290(3) ?
C7 C8 . 1.522(3) ?
C9 C10 . 1.478(4) ?
C9 H5 . 0.9700 ?
C9 H6 . 0.9700 ?
C10 H7 . 0.9600 ?
C10 H8 . 0.9600 ?
C10 H9 . 0.9600 ?

loop_
_geom_hbond_atom_site_label_D
_geom_hbond_atom_site_label_H
_geom_hbond_atom_site_label_A
_geom_hbond_site_symmetry_A
_geom_hbond_distance_DH
_geom_hbond_distance_HA
_geom_hbond_distance_DA
_geom_hbond_angle_DHA
C6 H4 O2 2_656 0.93 2.57 3.400(4) 148.6
C9 H6 O1 7_556 0.97 2.60 3.294(4) 128.8

loop_
_geom_torsion_atom_site_label_1
_geom_torsion_atom_site_label_2
_geom_torsion_atom_site_label_3
_geom_torsion_atom_site_label_4
_geom_torsion_site_symmetry_1
_geom_torsion_site_symmetry_2
_geom_torsion_site_symmetry_3
_geom_torsion_site_symmetry_4
_geom_torsion
_geom_torsion_publ_flag
C7 N2 N3 C7 . . . 2_655 42.9(2) ?
C4 N2 N3 C7 . . . 2_655 -165.9(2) ?
O1 N1 C1 C6 . . . . -177.2(3) ?
O2 N1 C1 C6 . . . . 1.1(4) ?
O1 N1 C1 C2 . . . . 3.9(4) ?
O2 N1 C1 C2 . . . . -177.7(3) ?
C6 C1 C2 C3 . . . . 0.6(4) ?
N1 C1 C2 C3 . . . . 179.4(2) ?
C1 C2 C3 C4 . . . . 2.3(4) ?
C2 C3 C4 C5 . . . . -3.7(4) ?
C2 C3 C4 N2 . . . . 178.5(2) ?
C7 N2 C4 C5 . . . . 143.2(2) ?
N3 N2 C4 C5 . . . . -4.6(3) ?
C7 N2 C4 C3 . . . . -39.0(3) ?
N3 N2 C4 C3 . . . . 173.1(2) ?
C3 C4 C5 C6 . . . . 2.3(4) ?
N2 C4 C5 C6 . . . . 180.0(2) ?
C2 C1 C6 C5 . . . . -2.1(4) ?
N1 C1 C6 C5 . . . . 179.1(2) ?
C4 C5 C6 C1 . . . . 0.6(4) ?
C4 N2 C7 N3 . . . 2_655 167.8(2) ?
N3 N2 C7 N3 . . . 2_655 -43.5(3) ?
C4 N2 C7 C8 . . . . -21.9(4) ?
N3 N2 C7 C8 . . . . 126.8(2) ?
C9 O4 C8 O3 . . . . -4.4(4) ?
C9 O4 C8 C7 . . . . 176.5(2) ?
N3 C7 C8 O3 2_655 . . . -40.8(4) ?
N2 C7 C8 O3 . . . . 148.5(3) ?
N3 C7 C8 O4 2_655 . . . 138.4(2) ?
N2 C7 C8 O4 . . . . -32.3(3) ?
C8 O4 C9 C10 . . . . -159.4(3) ?
